data_4505109
loop_
_publ_author_name
'Perruchas, Sandrine'
'Boubekeur, Kamal'
'Batail, Patrick'

_publ_section_title
;
 Hydrogen Bonds in Radical Cation Salts of TTF(CH2OH)4:&#x2009; First
 Complete Series with the Octahedral Rhenium Cluster Anions
 [Re6S8-nCl6+n]n-4(n= 0, 1, 2, 3)
;
_journal_issue 4
_journal_name_full 'Crystal Growth &amp; Design'
_journal_page_first 1585
_journal_paper_doi 10.1021/cg0500573
_journal_volume 5
_journal_year 2005
_chemical_formula_moiety C10H12O4S4
_chemical_formula_sum 'C10 H12 O4 S4'
_chemical_formula_weight 324.44
_chemical_name_common TTF(CH2OH)4
_chemical_name_systematic
;
tetrakis(hydroxylmethyl)tetrathiafulvalene
;
_space_group_IT_number 2
_symmetry_cell_setting triclinic
_symmetry_space_group_name_Hall '-P 1'
_symmetry_space_group_name_H-M 'P -1'
_atom_sites_solution_hydrogens geom
_atom_sites_solution_primary direct
_atom_sites_solution_secondary difmap
_audit_creation_method SHELXL-97
_cell_angle_alpha 70.89(3)
_cell_angle_beta 87.74(3)
_cell_angle_gamma 70.57(3)
_cell_formula_units_Z 1
_cell_length_a 5.2784(14)
_cell_length_b 6.7945(17)
_cell_length_c 10.313(3)
_cell_measurement_reflns_used 2651
_cell_measurement_temperature 293(2)
_cell_measurement_theta_max 25.9
_cell_measurement_theta_min 2.1
_cell_volume 328.58(18)
_computing_cell_refinement 'SELECT, CELL  [STOE-IPDS]'
_computing_data_collection 'EXPOSE [STOE-IPDS]'
_computing_data_reduction 'INTEGRATE [STOE-IPDS]'
_computing_molecular_graphics 'DIAMOND (Brandenburg, 1999)'
_computing_publication_material 'SHELXL-97 (Sheldrick, 1997)'
_computing_structure_refinement 'SHELXL-97 (Sheldrick, 1997)'
_computing_structure_solution 'SHELXS-97 (Sheldrick, 1990)'
_diffrn_ambient_temperature 293(2)
_diffrn_detector_area_resol_mean 6.66
_diffrn_measured_fraction_theta_full 0.930
_diffrn_measured_fraction_theta_max 0.930
_diffrn_measurement_device_type area_detector
_diffrn_measurement_method 'rotation, phi incr. 2.3'
_diffrn_radiation_monochromator graphite
_diffrn_radiation_source 'fine-focus sealed tube'
_diffrn_radiation_type MoK\a
_diffrn_radiation_wavelength 0.71073
_diffrn_reflns_av_R_equivalents 0.0350
_diffrn_reflns_av_sigmaI/netI 0.0456
_diffrn_reflns_limit_h_max 6
_diffrn_reflns_limit_h_min -6
_diffrn_reflns_limit_k_max 8
_diffrn_reflns_limit_k_min -7
_diffrn_reflns_limit_l_max 12
_diffrn_reflns_limit_l_min 0
_diffrn_reflns_number 3372
_diffrn_reflns_theta_full 25.98
_diffrn_reflns_theta_max 25.98
_diffrn_reflns_theta_min 2.10
_exptl_absorpt_coefficient_mu 0.724
_exptl_absorpt_correction_T_max 0.976
_exptl_absorpt_correction_T_min 0.930
_exptl_absorpt_correction_type numerical
_exptl_absorpt_process_details 'FACEIT, Stoe-IPDS'
_exptl_crystal_colour orange
_exptl_crystal_density_diffrn 1.640
_exptl_crystal_density_meas ?
_exptl_crystal_density_method 'not measured'
_exptl_crystal_description needle
_exptl_crystal_F_000 168
_exptl_crystal_size_max 0.38
_exptl_crystal_size_mid 0.06
_exptl_crystal_size_min 0.04
_refine_diff_density_max 0.244
_refine_diff_density_min -0.172
_refine_diff_density_rms 0.047
_refine_ls_extinction_method none
_refine_ls_goodness_of_fit_ref 0.934
_refine_ls_hydrogen_treatment mixed
_refine_ls_matrix_type full
_refine_ls_number_parameters 102
_refine_ls_number_reflns 1207
_refine_ls_number_restraints 0
_refine_ls_restrained_S_all 0.934
_refine_ls_R_factor_all 0.0369
_refine_ls_R_factor_gt 0.0235
_refine_ls_shift/su_max 0.000
_refine_ls_shift/su_mean 0.000
_refine_ls_structure_factor_coef Fsqd
_refine_ls_weighting_details
; calc
 [0.00000+1.00000exp(1.00(sin\q/\l)^2^)]/
   [\s^2^(Fo^2^)+0.0000+0.0000*P+(0.0252P)^2^+0.0000sin\q/\l]
 where P = 0.33333Fo^2^ + 0.66667Fc^2^
;
_refine_ls_weighting_scheme calc
_refine_ls_wR_factor_gt 0.0481
_refine_ls_wR_factor_ref 0.0512
_reflns_number_gt 936
_reflns_number_total 1207
_reflns_threshold_expression >2sigma(I)
_cod_data_source_file cg0500573si20050213_123249.cif
_cod_data_source_block 0
_cod_depositor_comments
;
The following automatic conversions were performed:

'_exptl_crystal_density_meas' value 'not measured' was changed to '?'
- the value is perceived as not measured.

Automatic conversion script
Id: cif_fix_values 3008 2015-01-20 13:52:24Z robertas 
;
_cod_original_cell_volume 328.57(15)
_cod_original_sg_symbol_H-M P-1
_cod_database_code 4505109

loop_
_symmetry_equiv_pos_as_xyz
'x, y, z'
'-x, -y, -z'

loop_
_atom_site_label
_atom_site_type_symbol
_atom_site_fract_x
_atom_site_fract_y
_atom_site_fract_z
_atom_site_U_iso_or_equiv
_atom_site_adp_type
_atom_site_occupancy
_atom_site_symmetry_multiplicity
_atom_site_calc_flag
_atom_site_refinement_flags
S1 S 0.14384(10) 0.64183(8) 0.09984(5) 0.02915(14) Uani 1 1 d .
S2 S 0.49286(10) 0.18094(7) 0.14127(5) 0.03190(15) Uani 1 1 d .
C1 C -0.1903(4) 0.5065(3) 0.29484(19) 0.0309(5) Uani 1 1 d .
H1 H -0.3402 0.6006 0.2268 0.043(6) Uiso 1 1 calc R
H2 H -0.2352 0.3797 0.3523 0.034(5) Uiso 1 1 calc R
C2 C 0.1778(4) 0.0137(3) 0.33673(18) 0.0303(4) Uani 1 1 d .
H3 H 0.0099 0.0531 0.3796 0.039(5) Uiso 1 1 calc R
H4 H 0.1641 -0.0768 0.2834 0.033(5) Uiso 1 1 calc R
C3 C 0.0582(4) 0.4299(3) 0.22395(16) 0.0239(4) Uani 1 1 d .
C4 C 0.2158(4) 0.2205(3) 0.24203(17) 0.0248(4) Uani 1 1 d .
C5 C 0.4240(4) 0.4631(3) 0.04995(17) 0.0248(4) Uani 1 1 d .
O1 O -0.1474(4) 0.6266(3) 0.37761(17) 0.0420(4) Uani 1 1 d .
H1A H -0.103(8) 0.522(7) 0.446(4) 0.023(12) Uiso 0.50 1 d P
H1B H -0.264(10) 0.675(8) 0.398(4) 0.027(14) Uiso 0.50 1 d P
O2 O 0.3929(3) -0.1124(3) 0.44144(16) 0.0359(4) Uani 1 1 d .
H2A H 0.459(9) -0.048(6) 0.471(4) 0.016(11) Uiso 0.50 1 d P
H2B H 0.508(10) -0.172(8) 0.413(4) 0.033(14) Uiso 0.50 1 d P

loop_
_atom_site_aniso_label
_atom_site_aniso_U_11
_atom_site_aniso_U_22
_atom_site_aniso_U_33
_atom_site_aniso_U_23
_atom_site_aniso_U_13
_atom_site_aniso_U_12
S1 0.0271(3) 0.0259(2) 0.0307(3) -0.00814(19) 0.00856(19) -0.00614(19)
S2 0.0288(3) 0.0260(3) 0.0337(3) -0.0063(2) 0.0122(2) -0.0050(2)
C1 0.0275(11) 0.0368(11) 0.0328(10) -0.0173(9) 0.0079(8) -0.0114(9)
C2 0.0307(11) 0.0298(10) 0.0301(9) -0.0084(8) 0.0057(8) -0.0117(8)
C3 0.0230(10) 0.0302(10) 0.0216(8) -0.0103(7) 0.0032(7) -0.0113(8)
C4 0.0223(9) 0.0336(10) 0.0216(8) -0.0115(8) 0.0058(7) -0.0116(8)
C5 0.0247(9) 0.0258(9) 0.0221(8) -0.0075(7) 0.0019(7) -0.0066(7)
O1 0.0435(11) 0.0481(11) 0.0392(10) -0.0273(9) 0.0083(8) -0.0094(8)
O2 0.0376(10) 0.0300(8) 0.0330(8) -0.0061(7) 0.0023(7) -0.0067(7)

loop_
_atom_type_symbol
_atom_type_description
_atom_type_scat_dispersion_real
_atom_type_scat_dispersion_imag
_atom_type_scat_source
C C 0.0033 0.0016 'International Tables Vol C Tables 4.2.6.8 and 6.1.1.4'
H H 0.0000 0.0000 'International Tables Vol C Tables 4.2.6.8 and 6.1.1.4'
O O 0.0106 0.0060 'International Tables Vol C Tables 4.2.6.8 and 6.1.1.4'
S S 0.1246 0.1234 'International Tables Vol C Tables 4.2.6.8 and 6.1.1.4'

loop_
_geom_angle_atom_site_label_1
_geom_angle_atom_site_label_2
_geom_angle_atom_site_label_3
_geom_angle
_geom_angle_site_symmetry_1
_geom_angle_site_symmetry_3
C5 S1 C3 95.32(9) . .
C5 S1 S2 111.57(7) . 2_565
C3 S1 S2 93.52(7) . 2_565
C5 S2 C4 95.35(9) . .
O1 C1 C3 110.17(16) . .
O1 C1 H1 109.6 . .
C3 C1 H1 109.6 . .
O1 C1 H2 109.6 . .
C3 C1 H2 109.6 . .
H1 C1 H2 108.1 . .
O2 C2 C4 112.63(16) . .
O2 C2 H3 109.1 . .
C4 C2 H3 109.1 . .
O2 C2 H4 109.1 . .
C4 C2 H4 109.1 . .
H3 C2 H4 107.8 . .
C4 C3 C1 127.52(16) . .
C4 C3 S1 117.24(13) . .
C1 C3 S1 115.21(13) . .
C3 C4 C2 127.01(16) . .
C3 C4 S2 117.32(14) . .
C2 C4 S2 115.65(13) . .
C5 C5 S2 122.57(19) 2_665 .
C5 C5 S1 122.70(19) 2_665 .
S2 C5 S1 114.72(10) . .
C1 O1 O2 113.46(14) . 1_465
C1 O1 O1 115.30(16) . 2_566
O2 O1 O1 105.52(9) 1_465 2_566
C1 O1 H1A 94(3) . .
O2 O1 H1A 102(3) 1_465 .
O1 O1 H1A 26(3) 2_566 .
C1 O1 H1B 109(4) . .
O2 O1 H1B 9(4) 1_465 .
O1 O1 H1B 102(4) 2_566 .
H1A O1 H1B 95(5) . .
C2 O2 O1 118.55(13) . 1_645
C2 O2 O2 118.00(14) . 2_656
O1 O2 O2 98.87(10) 1_645 2_656
C2 O2 H2A 118(3) . .
O1 O2 H2A 96(3) 1_645 .
O2 O2 H2A 3(3) 2_656 .
C2 O2 H2B 109(4) . .
O1 O2 H2B 9(4) 1_645 .
O2 O2 H2B 103(4) 2_656 .
H2A O2 H2B 100(5) . .

loop_
_geom_bond_atom_site_label_1
_geom_bond_atom_site_label_2
_geom_bond_distance
_geom_bond_site_symmetry_2
S1 C5 1.7551(19) .
S1 C3 1.7596(18) .
S1 S2 3.8645(17) 2_565
S2 C5 1.7539(19) .
S2 C4 1.7583(17) .
C1 O1 1.428(2) .
C1 C3 1.498(2) .
C1 H1 0.9700 .
C1 H2 0.9700 .
C2 O2 1.426(2) .
C2 C4 1.497(3) .
C2 H3 0.9700 .
C2 H4 0.9700 .
C3 C4 1.343(3) .
C5 C5 1.349(3) 2_665
O1 O2 2.691(3) 1_465
O1 O1 2.727(4) 2_566
O1 H1A 0.79(4) .
O1 H1B 0.66(5) .
O2 O1 2.691(3) 1_645
O2 O2 2.745(4) 2_656
O2 H2A 0.78(4) .
O2 H2B 0.72(5) .
